data_7706972
loop_
_publ_author_name
'Matveeva, Regina'
'Blasius, Clemens K.'
'Wadepohl, Hubert'
'Gade, Lutz H.'

_publ_section_title
;
 Reactivity of a T-shaped cobalt(I) pincer-complex.
;
_journal_issue 20
_journal_name_full 'Dalton transactions (Cambridge, England : 2003)'
_journal_page_first 6802
_journal_page_last 6810
_journal_paper_doi 10.1039/d1dt00277e
_journal_volume 50
_journal_year 2021
_chemical_absolute_configuration ad
_chemical_formula_moiety 'C26 H35 Co N3 O3'
_chemical_formula_sum 'C26 H35 Co N3 O3'
_chemical_formula_weight 496.50
_chemical_properties_physical 'air-sensitive, moisture-sensitive'
_space_group_crystal_system monoclinic
_space_group_IT_number 4
_space_group_name_Hall 'P 2yb'
_space_group_name_H-M_alt 'P 1 21 1'
_atom_sites_solution_hydrogens geom
_atom_sites_solution_primary iterative
_atom_sites_solution_secondary difmap
_audit_block_code ga_rem10
_audit_creation_date 2020-07-06
_audit_creation_method
;
encif (version 1.114)

encifer (version_id = 274361.64)

Olex2 1.3
(compiled 2020.06.28 svn.raecde09 for OlexSys, GUI svn.r6132)
;
_audit_update_record
;
2021-01-14 deposited with the CCDC.	2021-03-24 downloaded from the CCDC.
;
_cell_angle_alpha 90
_cell_angle_beta 90.6321(17)
_cell_angle_gamma 90
_cell_formula_units_Z 4
_cell_length_a 10.37052(17)
_cell_length_b 14.5624(2)
_cell_length_c 16.5891(4)
_cell_measurement_reflns_used 21163
_cell_measurement_temperature 120(1)
_cell_measurement_theta_max 69.9570
_cell_measurement_theta_min 4.0290
_cell_volume 2505.13(8)
_computing_cell_refinement 'CrysAlisPro 1.171.40.80a (Rigaku OD, 2020)'
_computing_data_collection 'CrysAlisPro 1.171.40.80a (Rigaku OD, 2020)'
_computing_data_reduction 'CrysAlisPro 1.171.40.80a (Rigaku OD, 2020)'
_computing_publication_material 'encif (Wadepohl, 2009-19); encifer (Allen et al., 2004)'
_computing_structure_refinement 'SHELXL 2018/3 (Sheldrick, 2015)'
_computing_structure_solution 'SUPERFLIP (Palatinus, 2007-2009)'
_diffrn_ambient_temperature 120(1)
_diffrn_detector 'CCD plate'
_diffrn_detector_area_resol_mean 7.9621
_diffrn_detector_type Eos
_diffrn_measured_fraction_theta_full 1.000
_diffrn_measured_fraction_theta_max 0.984
_diffrn_measurement_details
;
List of Runs (angles in degrees, time in seconds):

  # Type    Start    End  Width  t~exp~   \w     \q     \k     \f   Frames
#--------------------------------------------------------------------------
  1  \w    -21.00  69.00   1.00    3.00    --    0.00  57.00 -30.00   90
  2  \w    -69.00  21.00   1.00    3.00    --    0.00 -57.00-180.00   90
  3  \w    -69.00  21.00   1.00    3.00    --    0.00 -57.00-150.00   90
  4  \w    -38.00   5.00   1.00    3.00    --   14.00 117.00 139.14   43
  5  \w    -29.00  18.00   1.00    3.00    --   14.00 102.00 -11.36   47
  6  \w    -33.00  -3.00   1.00    3.00    --   26.00 127.00  71.58   30
  7  \w     -1.00  26.00   1.00    9.00    --   38.00  94.00  68.52   27
  8  \w     -2.00  25.00   1.00    9.00    --   38.00  95.00 -69.73   27
  9  \w      6.00  33.00   1.00    9.00    --   42.00  88.00  57.42   27
 10  \w     13.00  40.00   1.00    9.00    --   46.00  83.00-104.07   27
 11  \w     14.00  45.00   1.00    9.00    --   46.00  81.00-134.71   31
 12  \w     12.00  38.00   1.00    9.00    --   46.00  84.00 173.12   26
 13  \w     13.00  40.00   1.00    9.00    --   46.00  83.00  -5.73   27
 14  \w     12.00  38.00   1.00    9.00    --   46.00  84.00 125.47   26
 15  \w     18.00  45.00   1.00    9.00    --   50.00  81.00  84.30   27
 16  \w     17.00  45.00   1.00    9.00    --   50.00  82.00 -85.39   28
 17  \w     21.00 120.00   1.00    9.00    --   50.00  75.00 -22.78   99
 18  \w     18.00  45.00   1.00    9.00    --   50.00  80.00 152.40   27
 19  \w     18.00  45.00   1.00    9.00    --   50.00  81.00 -61.45   27
 20  \w     18.00  45.00   1.00    9.00    --   50.00  81.00  35.51   27
 21  \w    -16.00  84.00   1.00    9.00    --   54.00 -77.00  90.00  100
 22  \w     24.00 124.00   1.00    9.00    --   54.00  77.00-180.00  100
 23  \w    -15.00  75.00   1.00    9.00    --   54.00 -57.00-120.00   90
 24  \w    -15.00  75.00   1.00    9.00    --   54.00 -57.00 -30.00   90
 25  \w     24.00 124.00   1.00    9.00    --   54.00  77.00-120.00  100
 26  \w     24.00 124.00   1.00    9.00    --   54.00  77.00-150.00  100
 27  \w     23.00 111.00   1.00    9.00    --   54.00-125.00-120.00   88
 28  \w     24.00 124.00   1.00    9.00    --   54.00  77.00 120.00  100
 29  \w     24.00 124.00   1.00    9.00    --   54.00  77.00 -60.00  100
 30  \w     24.00 124.00   1.00    9.00    --   54.00  77.00   0.00  100
 31  \w     28.00 128.00   1.00    9.00    --   58.00  77.00  29.47  100
 32  \w     29.00 128.00   1.00    9.00    --   58.00  76.00  89.10   99
 33  \w     29.00 128.00   1.00    9.00    --   58.00  76.00-135.27   99
 34  \w     28.00 128.00   1.00    9.00    --   58.00  77.00 170.37  100
 35  \w     29.00 128.00   1.00    9.00    --   58.00  76.00 -59.90   99
 36  \w     28.00 128.00   1.00    9.00    --   58.00  77.00  42.03  100
 37  \w     29.00 128.00   1.00    9.00    --   58.00  76.00  82.04   99
 38  \w     29.00 128.00   1.00    9.00    --   58.00  75.00 -95.36   99
 39  \w     29.00 128.00   1.00    9.00    --   58.00  76.00  14.62   99
 40  \w     30.00 117.00   1.00    9.00    --   58.00  74.00-150.25   87
 41  \w     34.00  60.00   1.00    9.00    --   58.00  77.00 144.60   26
 42  \w     30.00  56.00   1.00    9.00    --   58.00  77.00 132.85   26
 43  \w     33.00  65.00   1.00    9.00    --   62.00  76.00  -6.81   32
 44  \w     41.00  67.00   1.00    9.00    --   62.00  74.00 -74.74   26
 45  \w     32.00  58.00   1.00    9.00    --   62.00  77.00 -95.25   26
 46  \w     45.00  71.00   1.00    9.00    --   62.00  71.00-155.77   26
 47  \w     37.00  84.00   1.00    9.00    --   66.00  77.00 175.16   47
 48  \w     40.00  66.00   1.00    9.00    --   66.00  71.00  74.33   26
 49  \w     40.00  66.00   1.00    9.00    --   66.00  73.00 163.03   26
 50  \w     39.00  64.00   1.00    9.00    --   66.00  76.00 -63.91   25
 51  \w     39.00  65.00   1.00    9.00    --   66.00  76.00  81.09   26
 52  \w     42.00  68.00   1.00    9.00    --   66.00  69.00 159.69   26
 53  \w     40.00  66.00   1.00    9.00    --   66.00  72.00 140.49   26
 54  \w     49.00  75.00   1.00    9.00    --   66.00  72.00-112.02   26
 55  \w     37.00  63.00   1.00    9.00    --   66.00  75.00-132.80   26
 56  \w     40.00  66.00   1.00    9.00    --   70.00  77.00  92.05   26
 57  \w     49.00  75.00   1.00    9.00    --   70.00  71.00 119.50   26
 58  \w     49.00  76.00   1.00    9.00    --   70.00  69.00 -39.72   27
 59  \w     45.00  71.00   1.00    9.00    --   70.00  70.00  76.04   26
 60  \w     43.00  69.00   1.00    9.00    --   70.00  72.00 -52.85   26
 61  \w     44.00  70.00   1.00    9.00    --   70.00  70.00-172.58   26
 62  \w     41.00  80.00   1.00    9.00    --   70.00  75.00 -87.13   39
 63  \w     41.00  69.00   1.00    9.00    --   70.00  75.00  -3.39   28
 64  \w     52.00 130.00   1.00    9.00    --   74.00  65.00  39.73   78
 65  \w     52.00  80.00   1.00    9.00    --   74.00  51.00 124.51   28
 66  \w     54.00 129.00   1.00    9.00    --   74.00  58.00 -30.04   75
 67  \w     51.00  77.00   1.00    9.00    --   74.00  65.00 156.61   26
 68  \w     51.00 135.00   1.00    9.00    --   74.00  65.00 -11.65   84
 69  \w     48.00 120.00   1.00    9.00    --   74.00  70.00-151.50   72
 70  \w     60.00  89.00   1.00    9.00    --   78.00  63.00-132.12   29
 71  \w     50.00  76.00   1.00    9.00    --   78.00  74.00  99.62   26
 72  \w     61.00 128.00   1.00    9.00    --   78.00  66.00 157.29   67
 73  \w     61.00 122.00   1.00   20.00    --   82.00  58.00 -62.85   61
 74  \w     60.00  85.00   1.00   20.00    --   82.00  64.00-123.56   25
 75  \w     68.00  94.00   1.00   20.00    --   86.00  46.00-108.54   26
 76  \w     65.00 103.00   1.00   20.00    --   86.00  65.00 147.85   38
 77  \w     63.00 109.00   1.00   20.00    --   86.00  64.00   3.93   46
 78  \w     69.00 103.00   1.00   20.00    --   86.00  64.00-114.84   34
 79  \w     70.00 113.00   1.00   20.00    --   90.00  53.00 120.71   43
 80  \w     68.00  95.00   1.00   20.00    --   90.00  51.00 -80.80   27
 81  \w     60.00  86.00   1.00   20.00    --   90.00  77.00  41.39   26
 82  \w     66.00  99.00   1.00   20.00    --   94.00  74.00-135.87   33
 83  \w     73.00 104.00   1.00   20.00    --   98.00  69.00  46.43   31
 84  \w     69.00 139.00   1.00   20.00    --   98.00  75.00 -89.99   70
 85  \w     85.00 134.00   1.00   20.00    --  108.00  64.00-180.00   49
 86  \w     39.00  65.00   1.00   20.00    --  108.00 -92.00   0.00   26
 87  \w     36.00 109.00   1.00   20.00    --  108.00 -92.00  30.00   73
 88  \w     37.00  94.00   1.00   20.00    --  108.00-111.00-150.00   57
 89  \w     82.00 115.00   1.00   20.00    --  108.00  38.00   0.00   33
 90  \w     85.00 175.00   1.00   20.00    --  108.00  64.00 120.00   90
 91  \w     86.00 174.00   1.00   20.00    --  108.00  64.00  90.00   88
 92  \w     87.00 114.00   1.00   20.00    --  108.00  64.00  60.00   27
 93  \w     85.00 167.00   1.00   20.00    --  108.00  64.00-120.00   82
 94  \w     37.00 109.00   1.00   20.00    --  108.00 -92.00-120.00   72
 95  \w     85.00 138.00   1.00   20.00    --  108.00  64.00  30.00   53
 96  \w     85.00 112.00   1.00   20.00    --  108.00  64.00   0.00   27
 97  \w    139.00 165.00   1.00   20.00    --  108.00  64.00 150.00   26
 98  \w     85.00 111.00   1.00   20.00    --  108.00  64.00 150.00   26
 99  \w     85.00 119.00   1.00   20.00    --  108.00  64.00 -30.00   34
100  \w     79.00 105.00   1.00   20.00    --  108.00  77.00 -60.00   26
101  \w     85.00 112.00   1.00   20.00    --  108.00-111.00   0.00   27
102  \w    107.00 147.00   1.00   20.00    --  108.00  77.00-150.00   40
103  \w     80.00 106.00   1.00   20.00    --  108.00  77.00-150.00   26
104  \w     78.00 155.00   1.00   20.00    --  108.00  77.00 -90.00   77
105  \w    146.00 172.00   1.00   20.00    --  108.00  77.00  90.00   26
106  \w     79.00 104.00   1.00   20.00    --  108.00  77.00  90.00   25
107  \w    112.00 157.00   1.00   20.00    --  108.00  77.00  60.00   45
108  \w     78.00 109.00   1.00   20.00    --  108.00  77.00  60.00   31
109  \w    111.00 169.00   1.00   20.00    --  108.00  77.00-180.00   58
110  \w     78.00 104.00   1.00   20.00    --  108.00  77.00-180.00   26
111  \w     78.00 104.00   1.00   20.00    --  108.00  77.00-120.00   26
112  \w    114.00 177.00   1.00   20.00    --  108.00  77.00 -30.00   63
113  \w     82.00 160.00   1.00   20.00    --  108.00  38.00 -30.00   78
114  \w     78.00 104.00   1.00   20.00    --  108.00  77.00 -30.00   26
115  \w    115.00 178.00   1.00   20.00    --  108.00  77.00  30.00   63
116  \w     81.00 108.00   1.00   20.00    --  108.00  77.00  30.00   27
117  \w    136.00 162.00   1.00   20.00    --  108.00  64.00 -60.00   26
118  \w     86.00 112.00   1.00   20.00    --  108.00  64.00 -60.00   26
119  \w     76.00 112.00   1.00   20.00    --  108.00-111.00-180.00   36
120  \w     88.00 115.00   1.00   20.00    --  108.00  64.00-150.00   27
121  \w     83.00 159.00   1.00   20.00    --  108.00  38.00-180.00   76
122  \w     63.00  90.00   1.00   20.00    --  108.00 -92.00 120.00   27
123  \w     78.00 104.00   1.00   20.00    --  108.00  77.00 150.00   26
124  \w     37.00 103.00   1.00   20.00    --  108.00 -92.00 -60.00   66
125  \w     78.00 104.00   1.00   20.00    --  108.00  77.00 120.00   26
126  \w    130.00 156.00   1.00   20.00    --  108.00  77.00   0.00   26
127  \w     78.00 105.00   1.00   20.00    --  108.00  77.00   0.00   27
128  \w     39.00 129.00   1.00   20.00    --  108.00 -50.00  30.00   90
129  \w     83.00 161.00   1.00   20.00    --  108.00  38.00  30.00   78
130  \f     30.00 300.00   1.00    0.20   0.00   0.00   0.00    --   270
;
_diffrn_measurement_device 'four-circle diffractometer'
_diffrn_measurement_device_type 'Agilent SuperNova, Dual, Cu at home/near, Eos'
_diffrn_measurement_method '\w and \f scans'
_diffrn_measurement_specimen_support 'polyimid foil'
_diffrn_orient_matrix_type 'CrysAlisPro convention (1999,Acta A55,543-557)'
_diffrn_orient_matrix_UB_11 0.1389280000
_diffrn_orient_matrix_UB_12 0.0064722000
_diffrn_orient_matrix_UB_13 0.0334819000
_diffrn_orient_matrix_UB_21 -0.0159694000
_diffrn_orient_matrix_UB_22 0.1044821000
_diffrn_orient_matrix_UB_23 0.0105481000
_diffrn_orient_matrix_UB_31 -0.0502596000
_diffrn_orient_matrix_UB_32 -0.0152859000
_diffrn_orient_matrix_UB_33 0.0859538000
_diffrn_radiation_collimation 'focusing mirrors'
_diffrn_radiation_monochromator mirror
_diffrn_radiation_probe x-ray
_diffrn_radiation_type 'Cu K\a'
_diffrn_radiation_wavelength 1.54184
_diffrn_radiation_xray_symbol K-L~2,3~
_diffrn_reflns_av_R_equivalents 0.0465
_diffrn_reflns_av_unetI/netI 0.0288
_diffrn_reflns_Laue_measured_fraction_full 1.000
_diffrn_reflns_Laue_measured_fraction_max 0.984
_diffrn_reflns_limit_h_max 12
_diffrn_reflns_limit_h_min -12
_diffrn_reflns_limit_k_max 17
_diffrn_reflns_limit_k_min -17
_diffrn_reflns_limit_l_max 20
_diffrn_reflns_limit_l_min -19
_diffrn_reflns_number 74573
_diffrn_reflns_point_group_measured_fraction_full 1.000
_diffrn_reflns_point_group_measured_fraction_max 0.977
_diffrn_reflns_theta_full 67.684
_diffrn_reflns_theta_max 71.789
_diffrn_reflns_theta_min 2.664
_diffrn_source 'microfocus X-Ray tube'
_diffrn_source_type 'Agilent SuperNova (Cu) X-ray Source'
_exptl_absorpt_coefficient_mu 5.619
_exptl_absorpt_correction_T_max 0.875
_exptl_absorpt_correction_T_min 0.555
_exptl_absorpt_correction_type gaussian
_exptl_absorpt_process_details
;
CrysAlisPro 1.171.40.80a (Rigaku Oxford Diffraction, 2020)
Numerical absorption correction based on gaussian integration over
 a multifaceted crystal model (Busing & Levy, 1957).
Empirical absorption correction using spherical harmonics,
 implemented in SCALE3 ABSPACK scaling algorithm.
;
_exptl_crystal_colour 'translucent light black'
_exptl_crystal_density_diffrn 1.316
_exptl_crystal_description irregular
_exptl_crystal_F_000 1052
_exptl_crystal_size_max 0.137
_exptl_crystal_size_mid 0.072
_exptl_crystal_size_min 0.057
_refine_diff_density_max 0.314
_refine_diff_density_min -0.322
_refine_diff_density_rms 0.039
_refine_ls_abs_structure_details
;
 Flack x determined using 3435 quotients [(I+)-(I-)]/[(I+)+(I-)]
 (Parsons, Flack and Wagner, Acta Cryst. B69 (2013) 249-259).
;
_refine_ls_abs_structure_Flack -0.0316(14)
_refine_ls_extinction_method none
_refine_ls_goodness_of_fit_ref 1.016
_refine_ls_hydrogen_treatment constr
_refine_ls_matrix_type full
_refine_ls_number_parameters 684
_refine_ls_number_reflns 9574
_refine_ls_number_restraints 179
_refine_ls_restrained_S_all 1.020
_refine_ls_R_factor_all 0.0448
_refine_ls_R_factor_gt 0.0367
_refine_ls_shift/su_max 0.000
_refine_ls_shift/su_mean 0.000
_refine_ls_structure_factor_coef Fsqd
_refine_ls_weighting_details 'w=1/[\s^2^(Fo^2^)+(0.0436P)^2^+0.8218P] where P=(Fo^2^+2Fc^2^)/3'
_refine_ls_weighting_scheme calc
_refine_ls_wR_factor_gt 0.0836
_refine_ls_wR_factor_ref 0.0879
_reflns_Friedel_coverage 0.906
_reflns_Friedel_fraction_full 0.999
_reflns_Friedel_fraction_max 0.968
_reflns_number_gt 8483
_reflns_number_total 9574
_reflns_threshold_expression 'I > 2\s(I)'
_cod_data_source_file d1dt00277e2.cif
_cod_data_source_block ga_rem10
_cod_depositor_comments 'Adding full bibliography for 7706966--7706972.cif.'
_cod_original_cell_volume 2505.12(8)
_cod_original_sg_symbol_H-M 'P 21'
_cod_database_code 7706972
_audit_block_refno 3593
_audit_block_usercomment 'rm35, black, irregular'
_shelx_space_group_comment
;
The symmetry employed for this shelxl refinement is uniquely defined
by the following loop, which should always be used as a source of
symmetry information in preference to the above space-group names.
They are only intended as comments.
;
_shelx_estimated_absorpt_t_max 0.603
_shelx_estimated_absorpt_t_min 0.603
_reflns_odcompleteness_completeness 100.00
_reflns_odcompleteness_iscentric 1
_reflns_odcompleteness_theta 66.97
_shelxl_version_number 2018/3
_olex2_refinement_description
;
1. Fixed Uiso
 At 1.2 times of:
  All C(H) groups, All C(H,H) groups
 At 1.5 times of:
  All C(H,H,H) groups
2. Restrained distances
 Co51-N51A \\sim Co51-N51B \\sim Co51-N53
 with sigma of 0.02
 C54-C53A \\sim C54-C53B
 with sigma of 0.02
3. Uiso/Uaniso restraints and constraints
C1 \\sim C2 \\sim C3 \\sim C4 \\sim C5 \\sim C6 \\sim C7 \\sim C8 \\sim C9
\\sim C10 \\sim C11 \\sim C12 \\sim C13 \\sim C14 \\sim C15 \\sim C16 \\sim C17
\\sim C18 \\sim C19 \\sim C20 \\sim C21 \\sim C22 \\sim C23 \\sim C24 \\sim C25
\\sim C26 \\sim C51A \\sim C52A \\sim C53A \\sim C67A \\sim C68A \\sim C69A
\\sim C51B \\sim C52B \\sim C53B \\sim C67B \\sim C68B \\sim C69B \\sim C54
\\sim C55 \\sim C56 \\sim C57 \\sim C58 \\sim C59 \\sim C60 \\sim C61 \\sim C62
\\sim C63 \\sim C64 \\sim C65 \\sim C66 \\sim C70 \\sim C71 \\sim C72 \\sim C73
\\sim C74 \\sim C75 \\sim C76 \\sim N1 \\sim N2 \\sim N3 \\sim N52 \\sim N53
\\sim N51A \\sim N51B \\sim O1 \\sim O2 \\sim O3 \\sim O52 \\sim O53 \\sim O51A
\\sim O51B: within 1A with sigma of 0.01 and sigma for terminal atoms of 0.01
within 1A
4. Rigid body (RIGU) restrains
 N51A, O51A, C51A, C52A, C53A, C67A, C68A, C69A, N51B, O51B, C51B, C52B, C53B,
 C67B, C68B, C69B
 with sigma for 1-2 distances of 0.004 and sigma for 1-3 distances of 0.004
5. Same fragment restrains
{N51A, O51A, C51A, C52A, C53A, C67A, C68A, C69A} sigma for 1-2: 0.02, 1-3: 0.04
as in
{N51B, O51B, C51B, C52B, C53B, C67B, C68B, C69B}
6. Others
 Sof(N51B)=Sof(O51B)=Sof(C51B)=Sof(H51B)=Sof(C52B)=Sof(H52C)=Sof(H52D)=
 Sof(C53B)=Sof(C67B)=Sof(H67B)=Sof(C68B)=Sof(H68D)=Sof(H68E)=Sof(H68F)=
 Sof(C69B)=Sof(H69D)=Sof(H69E)=Sof(H69F)=Sof(H54A)=1-FVAR(1)
 Sof(N51A)=Sof(O51A)=Sof(C51A)=Sof(H51A)=Sof(C52A)=Sof(H52A)=Sof(H52B)=
 Sof(C53A)=Sof(C67A)=Sof(H67A)=Sof(C68A)=Sof(H68A)=Sof(H68B)=Sof(H68C)=
 Sof(C69A)=Sof(H69A)=Sof(H69B)=Sof(H69C)=Sof(H54)=FVAR(1)
7.a Ternary CH refined with riding coordinates:
 C1(H1), C16(H16), C17(H17), C20(H20), C51A(H51A), C67A(H67A), C51B(H51B),
 C67B(H67B), C66(H66), C70(H70)
7.b Secondary CH2 refined with riding coordinates:
 C2(H2A,H2B), C15(H15A,H15B), C52A(H52A,H52B), C52B(H52C,H52D), C65(H65A,H65B)
7.c Aromatic/amide H refined with riding coordinates:
 C4(H4), C7(H7), C8(H8), C9(H9), C10(H10), C13(H13), C54(H54), C54(H54A),
 C57(H57), C58(H58), C59(H59), C60(H60), C63(H63)
7.d Idealised Me refined as rotating group:
 C18(H18A,H18B,H18C), C19(H19A,H19B,H19C), C21(H21A,H21B,H21C), C22(H22A,H22B,
 H22C), C24(H24A,H24B,H24C), C25(H25A,H25B,H25C), C26(H26A,H26B,H26C),
 C68A(H68A,H68B,H68C), C69A(H69A,H69B,H69C), C68B(H68D,H68E,H68F), C69B(H69D,
 H69E,H69F), C71(H71A,H71B,H71C), C72(H72A,H72B,H72C), C74(H74A,H74B,H74C),
 C75(H75A,H75B,H75C), C76(H76A,H76B,H76C)
;
_oxdiff_exptl_absorpt_empirical_details
;
Empirical correction (ABSPACK) includes:
- Absorption correction using spherical harmonics
- Frame scaling
;
_oxdiff_exptl_absorpt_empirical_full_max 1.244
_oxdiff_exptl_absorpt_empirical_full_min 0.406

loop_
_symmetry_equiv_pos_as_xyz
'x, y, z'
'-x, y+1/2, -z'

loop_
_atom_site_label
_atom_site_type_symbol
_atom_site_fract_x
_atom_site_fract_y
_atom_site_fract_z
_atom_site_U_iso_or_equiv
_atom_site_adp_type
_atom_site_occupancy
_atom_site_site_symmetry_order
_atom_site_calc_flag
_atom_site_refinement_flags_posn
_atom_site_refinement_flags_adp
_atom_site_refinement_flags_occupancy
_atom_site_disorder_assembly
_atom_site_disorder_group
Co1 Co -0.13305(5) -0.68866(4) -0.55033(4) 0.02853(14) Uani 1 1 d . . . . .
O1 O 0.2254(2) -0.57094(19) -0.5923(2) 0.0497(8) Uani 1 1 d . . . . .
O2 O -0.4603(2) -0.75376(17) -0.68482(16) 0.0360(6) Uani 1 1 d . . . . .
O3 O -0.1496(2) -0.73494(16) -0.44680(16) 0.0345(6) Uani 1 1 d . . . . .
N1 N 0.0516(3) -0.6591(2) -0.57217(19) 0.0321(7) Uani 1 1 d . . . . .
N2 N -0.1832(3) -0.56534(19) -0.59163(19) 0.0299(6) Uani 1 1 d . . . . .
N3 N -0.2658(3) -0.74666(19) -0.62349(19) 0.0308(6) Uani 1 1 d . . . . .
C1 C 0.1618(3) -0.7225(3) -0.5650(2) 0.0350(8) Uani 1 1 d . . . . .
H1 H 0.177292 -0.735004 -0.506380 0.042 Uiso 1 1 calc R U . . .
C2 C 0.2729(4) -0.6642(3) -0.5953(3) 0.0549(12) Uani 1 1 d . . . . .
H2A H 0.350082 -0.671569 -0.560241 0.066 Uiso 1 1 calc R U . . .
H2B H 0.295521 -0.681525 -0.651105 0.066 Uiso 1 1 calc R U . . .
C3 C 0.0956(3) -0.5767(3) -0.5832(2) 0.0365(9) Uani 1 1 d . . . . .
C4 C 0.0264(4) -0.4921(3) -0.5897(2) 0.0377(9) Uani 1 1 d . . . . .
H4 H 0.073312 -0.436105 -0.589522 0.045 Uiso 1 1 calc R U . . .
C5 C -0.1041(4) -0.4892(2) -0.5961(2) 0.0318(8) Uani 1 1 d . . . . .
C6 C -0.1833(4) -0.4097(2) -0.6203(2) 0.0326(8) Uani 1 1 d . . . . .
C7 C -0.1529(4) -0.3178(3) -0.6317(2) 0.0387(9) Uani 1 1 d . . . . .
H7 H -0.068344 -0.295125 -0.621466 0.046 Uiso 1 1 calc R U . . .
C8 C -0.2511(4) -0.2603(3) -0.6587(3) 0.0435(10) Uani 1 1 d . . . . .
H8 H -0.233272 -0.196918 -0.666466 0.052 Uiso 1 1 calc R U . . .
C9 C -0.3741(4) -0.2928(3) -0.6745(3) 0.0437(10) Uani 1 1 d . . . . .
H9 H -0.438854 -0.251649 -0.693383 0.052 Uiso 1 1 calc R U . . .
C10 C -0.4043(4) -0.3849(3) -0.6632(3) 0.0396(9) Uani 1 1 d . . . . .
H10 H -0.488745 -0.407314 -0.674038 0.047 Uiso 1 1 calc R U . . .
C11 C -0.3080(3) -0.4429(3) -0.6357(2) 0.0324(8) Uani 1 1 d . . . . .
C12 C -0.3026(3) -0.5429(2) -0.6211(2) 0.0307(8) Uani 1 1 d . . . . .
C13 C -0.3950(3) -0.6063(2) -0.6418(2) 0.0322(8) Uani 1 1 d . . . . .
H13 H -0.480008 -0.585550 -0.653544 0.039 Uiso 1 1 calc R U . . .
C14 C -0.3685(3) -0.7025(2) -0.6465(2) 0.0297(7) Uani 1 1 d . . . . .
C15 C -0.4080(4) -0.8453(3) -0.6940(3) 0.0374(9) Uani 1 1 d . . . . .
H15A H -0.394158 -0.859537 -0.751631 0.045 Uiso 1 1 calc R U . . .
H15B H -0.467202 -0.891642 -0.671288 0.045 Uiso 1 1 calc R U . . .
C16 C -0.2793(3) -0.8446(2) -0.6475(2) 0.0326(8) Uani 1 1 d . . . . .
H16 H -0.208764 -0.860028 -0.685821 0.039 Uiso 1 1 calc R U . . .
C17 C 0.1389(4) -0.8131(3) -0.6067(3) 0.0402(9) Uani 1 1 d . . . . .
H17 H 0.068593 -0.844828 -0.576805 0.048 Uiso 1 1 calc R U . . .
C18 C 0.2599(4) -0.8729(3) -0.5975(3) 0.0485(11) Uani 1 1 d . . . . .
H18A H 0.331285 -0.844525 -0.626643 0.073 Uiso 1 1 calc R U . . .
H18B H 0.242663 -0.934076 -0.619648 0.073 Uiso 1 1 calc R U . . .
H18C H 0.283054 -0.878191 -0.540236 0.073 Uiso 1 1 calc R U . . .
C19 C 0.0954(5) -0.8064(3) -0.6925(3) 0.0554(12) Uani 1 1 d . . . . .
H19A H 0.017218 -0.768710 -0.695924 0.083 Uiso 1 1 calc R U . . .
H19B H 0.076773 -0.868037 -0.713346 0.083 Uiso 1 1 calc R U . . .
H19C H 0.163454 -0.778124 -0.724609 0.083 Uiso 1 1 calc R U . . .
C20 C -0.2711(4) -0.9103(2) -0.5761(2) 0.0356(9) Uani 1 1 d . . . . .
H20 H -0.187434 -0.898282 -0.547452 0.043 Uiso 1 1 calc R U . . .
C21 C -0.3785(4) -0.8963(3) -0.5156(3) 0.0419(9) Uani 1 1 d . . . . .
H21A H -0.378877 -0.832223 -0.497697 0.063 Uiso 1 1 calc R U . . .
H21B H -0.364176 -0.936696 -0.469114 0.063 Uiso 1 1 calc R U . . .
H21C H -0.461641 -0.911090 -0.541124 0.063 Uiso 1 1 calc R U . . .
C22 C -0.2671(4) -1.0096(3) -0.6077(3) 0.0473(11) Uani 1 1 d . . . . .
H22A H -0.345886 -1.022403 -0.638831 0.071 Uiso 1 1 calc R U . . .
H22B H -0.261040 -1.052152 -0.562013 0.071 Uiso 1 1 calc R U . . .
H22C H -0.191882 -1.017454 -0.642218 0.071 Uiso 1 1 calc R U . . .
C23 C -0.1947(3) -0.6851(3) -0.3797(2) 0.0339(7) Uani 1 1 d . . . . .
C24 C -0.2109(4) -0.7524(3) -0.3095(3) 0.0497(11) Uani 1 1 d . . . . .
H24A H -0.271193 -0.801134 -0.325356 0.075 Uiso 1 1 calc R U . . .
H24B H -0.244800 -0.719559 -0.262673 0.075 Uiso 1 1 calc R U . . .
H24C H -0.127136 -0.779503 -0.295439 0.075 Uiso 1 1 calc R U . . .
C25 C -0.3253(4) -0.6406(3) -0.3992(3) 0.0413(9) Uani 1 1 d . . . . .
H25A H -0.315423 -0.597243 -0.443908 0.062 Uiso 1 1 calc R U . . .
H25B H -0.356370 -0.607823 -0.351645 0.062 Uiso 1 1 calc R U . . .
H25C H -0.387535 -0.688282 -0.414615 0.062 Uiso 1 1 calc R U . . .
C26 C -0.0960(4) -0.6109(3) -0.3571(3) 0.0415(9) Uani 1 1 d . . . . .
H26A H -0.012678 -0.639774 -0.344817 0.062 Uiso 1 1 calc R U . . .
H26B H -0.125806 -0.577230 -0.309664 0.062 Uiso 1 1 calc R U . . .
H26C H -0.086315 -0.568274 -0.402317 0.062 Uiso 1 1 calc R U . . .
Co51 Co -0.37113(6) -0.44429(4) -0.92828(4) 0.04438(19) Uani 1 1 d D . . . .
O52 O -0.0338(4) -0.4995(2) -0.79984(19) 0.0666(10) Uani 1 1 d . . . . .
O53 O -0.3513(3) -0.48978(17) -1.03252(18) 0.0430(7) Uani 1 1 d . . . . .
N52 N -0.3227(3) -0.3188(2) -0.8921(2) 0.0430(8) Uani 1 1 d . . . . .
N53 N -0.2301(4) -0.4983(2) -0.8584(2) 0.0531(10) Uani 1 1 d D . . . .
N51A N -0.5491(10) -0.4113(9) -0.8997(7) 0.033(3) Uani 0.497(8) 1 d D U P A 1
O51A O -0.7207(10) -0.3138(7) -0.9030(7) 0.040(2) Uani 0.497(8) 1 d D U P A 1
C51A C -0.6606(14) -0.4718(9) -0.9101(11) 0.047(4) Uani 0.497(8) 1 d D U P A 1
H51A H -0.665347 -0.492646 -0.967480 0.056 Uiso 0.497(8) 1 calc R U P A 1
C52A C -0.7726(8) -0.4061(6) -0.8940(8) 0.043(2) Uani 0.497(8) 1 d D U P A 1
H52A H -0.843802 -0.416750 -0.933131 0.051 Uiso 0.497(8) 1 calc R U P A 1
H52B H -0.805802 -0.415206 -0.838853 0.051 Uiso 0.497(8) 1 calc R U P A 1
C53A C -0.5916(13) -0.3287(9) -0.9007(10) 0.037(3) Uani 0.497(8) 1 d D U P A 1
C67A C -0.6494(13) -0.5564(10) -0.8549(12) 0.058(3) Uani 0.497(8) 1 d D U P A 1
H67A H -0.658353 -0.535062 -0.797949 0.069 Uiso 0.497(8) 1 calc R U P A 1
C68A C -0.5309(11) -0.6106(8) -0.8598(10) 0.057(3) Uani 0.497(8) 1 d D U P A 1
H68A H -0.517652 -0.629963 -0.915690 0.086 Uiso 0.497(8) 1 calc R U P A 1
H68B H -0.538145 -0.664983 -0.825293 0.086 Uiso 0.497(8) 1 calc R U P A 1
H68C H -0.457439 -0.573321 -0.841672 0.086 Uiso 0.497(8) 1 calc R U P A 1
C69A C -0.7687(9) -0.6151(7) -0.8763(9) 0.082(4) Uani 0.497(8) 1 d D . P A 1
H69A H -0.847141 -0.580068 -0.865216 0.123 Uiso 0.497(8) 1 calc R U P A 1
H69B H -0.767802 -0.671256 -0.843716 0.123 Uiso 0.497(8) 1 calc R U P A 1
H69C H -0.766824 -0.631413 -0.933612 0.123 Uiso 0.497(8) 1 calc R U P A 1
N51B N -0.5679(10) -0.4169(10) -0.9269(7) 0.034(3) Uani 0.503(8) 1 d D U P A 2
O51B O -0.7427(11) -0.3265(7) -0.9309(7) 0.044(2) Uani 0.503(8) 1 d D U P A 2
C51B C -0.6797(14) -0.4804(9) -0.9301(10) 0.040(3) Uani 0.503(8) 1 d D U P A 2
H51B H -0.671480 -0.520868 -0.978475 0.048 Uiso 0.503(8) 1 calc R U P A 2
C52B C -0.7962(8) -0.4181(6) -0.9419(7) 0.040(2) Uani 0.503(8) 1 d D U P A 2
H52C H -0.834119 -0.425381 -0.996546 0.048 Uiso 0.503(8) 1 calc R U P A 2
H52D H -0.863202 -0.431133 -0.901384 0.048 Uiso 0.503(8) 1 calc R U P A 2
C53B C -0.6102(13) -0.3305(9) -0.9257(10) 0.040(4) Uani 0.503(8) 1 d D U P A 2
C67B C -0.6926(12) -0.5420(9) -0.8537(8) 0.040(3) Uani 0.503(8) 1 d D U P A 2
H67B H -0.776251 -0.575790 -0.858566 0.048 Uiso 0.503(8) 1 calc R U P A 2
C68B C -0.5902(13) -0.6103(10) -0.8494(11) 0.073(3) Uani 0.503(8) 1 d D U P A 2
H68D H -0.588483 -0.645282 -0.899824 0.109 Uiso 0.503(8) 1 calc R U P A 2
H68E H -0.606142 -0.652114 -0.804298 0.109 Uiso 0.503(8) 1 calc R U P A 2
H68F H -0.507139 -0.579443 -0.841121 0.109 Uiso 0.503(8) 1 calc R U P A 2
C69B C -0.6963(9) -0.4870(7) -0.7772(5) 0.055(3) Uani 0.503(8) 1 d D . P A 2
H69D H -0.613189 -0.456255 -0.768728 0.082 Uiso 0.503(8) 1 calc R U P A 2
H69E H -0.713303 -0.527960 -0.731632 0.082 Uiso 0.503(8) 1 calc R U P A 2
H69F H -0.764898 -0.440870 -0.781195 0.082 Uiso 0.503(8) 1 calc R U P A 2
C54 C -0.5302(4) -0.2457(3) -0.9085(3) 0.0540(12) Uani 1 1 d D . . . .
H54 H -0.576995 -0.191776 -0.922469 0.065 Uiso 0.497(8) 1 calc R U P A 1
H54A H -0.575000 -0.188823 -0.906404 0.065 Uiso 0.503(8) 1 calc R U P A 2
C55 C -0.3997(4) -0.2427(3) -0.8956(3) 0.0439(10) Uani 1 1 d . . . . .
C56 C -0.3213(4) -0.1613(3) -0.8782(3) 0.0451(10) Uani 1 1 d . . . . .
C57 C -0.3497(5) -0.0681(3) -0.8765(3) 0.0547(12) Uani 1 1 d . . . . .
H57 H -0.433648 -0.046016 -0.889272 0.066 Uiso 1 1 calc R U . . .
C58 C -0.2497(5) -0.0081(3) -0.8552(3) 0.0571(12) Uani 1 1 d . . . . .
H58 H -0.266259 0.056053 -0.853783 0.068 Uiso 1 1 calc R U . . .
C59 C -0.1272(5) -0.0397(3) -0.8360(3) 0.0565(12) Uani 1 1 d . . . . .
H59 H -0.061636 0.003035 -0.821491 0.068 Uiso 1 1 calc R U . . .
C60 C -0.0989(5) -0.1323(3) -0.8376(3) 0.0509(11) Uani 1 1 d . . . . .
H60 H -0.014971 -0.154088 -0.824241 0.061 Uiso 1 1 calc R U . . .
C61 C -0.1968(4) -0.1924(3) -0.8593(2) 0.0461(10) Uani 1 1 d . . . . .
C62 C -0.2026(4) -0.2936(3) -0.8652(2) 0.0430(10) Uani 1 1 d . . . . .
C63 C -0.1076(5) -0.3546(3) -0.8422(3) 0.0494(11) Uani 1 1 d . . . . .
H63 H -0.023994 -0.331477 -0.829922 0.059 Uiso 1 1 calc R U . . .
C64 C -0.1297(5) -0.4506(3) -0.8360(2) 0.0523(12) Uani 1 1 d . . . . .
C65 C -0.0797(6) -0.5919(3) -0.7902(3) 0.0723(18) Uani 1 1 d . . . . .
H65A H -0.094110 -0.605930 -0.732624 0.087 Uiso 1 1 calc R U . . .
H65B H -0.016958 -0.636510 -0.811919 0.087 Uiso 1 1 calc R U . . .
C66 C -0.2063(6) -0.5958(3) -0.8377(3) 0.0627(15) Uani 1 1 d . . . . .
H66 H -0.275806 -0.616862 -0.800752 0.075 Uiso 1 1 calc R U . . .
C70 C -0.2070(6) -0.6584(3) -0.9126(3) 0.0645(15) Uani 1 1 d . . . . .
H70 H -0.288586 -0.645946 -0.943381 0.077 Uiso 1 1 calc R U . . .
C71 C -0.0959(5) -0.6404(3) -0.9686(3) 0.0628(14) Uani 1 1 d . . . . .
H71A H -0.090587 -0.574469 -0.980018 0.094 Uiso 1 1 calc R U . . .
H71B H -0.109836 -0.674043 -1.019154 0.094 Uiso 1 1 calc R U . . .
H71C H -0.015319 -0.660989 -0.943108 0.094 Uiso 1 1 calc R U . . .
C72 C -0.2100(7) -0.7586(4) -0.8860(4) 0.089(2) Uani 1 1 d . . . . .
H72A H -0.133606 -0.771938 -0.852719 0.134 Uiso 1 1 calc R U . . .
H72B H -0.210376 -0.798464 -0.933629 0.134 Uiso 1 1 calc R U . . .
H72C H -0.287899 -0.769883 -0.854612 0.134 Uiso 1 1 calc R U . . .
C73 C -0.3031(4) -0.4390(3) -1.0973(2) 0.0376(8) Uani 1 1 d . . . . .
C74 C -0.2873(6) -0.5043(3) -1.1689(3) 0.0675(15) Uani 1 1 d . . . . .
H74A H -0.251871 -0.470595 -1.214680 0.101 Uiso 1 1 calc R U . . .
H74B H -0.371527 -0.530022 -1.184036 0.101 Uiso 1 1 calc R U . . .
H74C H -0.228514 -0.554256 -1.153695 0.101 Uiso 1 1 calc R U . . .
C75 C -0.1724(4) -0.3965(3) -1.0762(3) 0.0489(11) Uani 1 1 d . . . . .
H75A H -0.112129 -0.445054 -1.059825 0.073 Uiso 1 1 calc R U . . .
H75B H -0.182537 -0.352838 -1.031739 0.073 Uiso 1 1 calc R U . . .
H75C H -0.138691 -0.364377 -1.123373 0.073 Uiso 1 1 calc R U . . .
C76 C -0.3975(4) -0.3628(3) -1.1192(3) 0.0496(11) Uani 1 1 d . . . . .
H76A H -0.368606 -0.331712 -1.168237 0.074 Uiso 1 1 calc R U . . .
H76B H -0.401388 -0.318413 -1.074922 0.074 Uiso 1 1 calc R U . . .
H76C H -0.483294 -0.389126 -1.128700 0.074 Uiso 1 1 calc R U . . .

loop_
_atom_site_aniso_label
_atom_site_aniso_U_11
_atom_site_aniso_U_22
_atom_site_aniso_U_33
_atom_site_aniso_U_23
_atom_site_aniso_U_13
_atom_site_aniso_U_12
Co1 0.0244(3) 0.0277(3) 0.0335(3) -0.0023(3) 0.0025(2) -0.0015(2)
O1 0.0263(13) 0.0374(15) 0.086(2) -0.0115(15) 0.0056(14) -0.0060(11)
O2 0.0294(12) 0.0305(13) 0.0481(16) -0.0012(11) -0.0065(11) -0.0037(10)
O3 0.0390(14) 0.0281(13) 0.0365(15) -0.0018(11) 0.0037(11) 0.0011(10)
N1 0.0267(14) 0.0328(16) 0.0368(18) -0.0037(13) 0.0035(12) -0.0010(12)
N2 0.0277(14) 0.0283(15) 0.0339(17) -0.0034(13) 0.0043(12) -0.0033(12)
N3 0.0285(14) 0.0265(15) 0.0373(17) -0.0021(13) 0.0019(12) -0.0007(12)
C1 0.0252(17) 0.043(2) 0.037(2) 0.0002(16) 0.0024(15) 0.0028(14)
C2 0.032(2) 0.037(2) 0.096(4) -0.007(2) 0.008(2) -0.0013(16)
C3 0.0300(18) 0.038(2) 0.042(2) -0.0094(17) 0.0026(16) -0.0076(15)
C4 0.035(2) 0.0288(18) 0.049(2) -0.0069(17) 0.0039(17) -0.0069(15)
C5 0.039(2) 0.0259(17) 0.030(2) -0.0068(14) 0.0073(15) -0.0046(14)
C6 0.040(2) 0.0259(17) 0.032(2) -0.0061(14) 0.0092(16) 0.0001(14)
C7 0.050(2) 0.0286(19) 0.038(2) -0.0072(16) 0.0127(18) -0.0028(16)
C8 0.063(3) 0.0256(18) 0.043(2) -0.0034(17) 0.017(2) -0.0014(18)
C9 0.055(2) 0.033(2) 0.043(2) 0.0037(17) 0.0117(19) 0.0116(18)
C10 0.039(2) 0.036(2) 0.044(2) 0.0015(17) 0.0081(17) 0.0047(16)
C11 0.0361(18) 0.0301(18) 0.0312(19) -0.0016(16) 0.0085(15) 0.0011(15)
C12 0.0302(18) 0.0293(18) 0.033(2) -0.0008(15) 0.0079(15) 0.0019(14)
C13 0.0252(17) 0.0323(19) 0.039(2) 0.0003(16) 0.0027(15) 0.0007(14)
C14 0.0226(15) 0.0332(19) 0.0334(19) -0.0026(15) 0.0022(13) -0.0039(14)
C15 0.038(2) 0.032(2) 0.043(2) -0.0067(16) -0.0027(17) -0.0025(15)
C16 0.0292(18) 0.0290(18) 0.040(2) -0.0080(15) 0.0019(15) -0.0002(14)
C17 0.036(2) 0.0274(19) 0.057(3) 0.0045(17) 0.0003(18) 0.0029(15)
C18 0.039(2) 0.039(2) 0.067(3) 0.007(2) 0.005(2) 0.0096(17)
C19 0.059(3) 0.054(3) 0.054(3) -0.015(2) -0.007(2) 0.020(2)
C20 0.0344(19) 0.0280(18) 0.044(2) -0.0044(16) -0.0024(16) 0.0048(14)
C21 0.052(2) 0.0295(19) 0.045(2) 0.0029(17) 0.0054(18) 0.0030(16)
C22 0.056(3) 0.027(2) 0.058(3) -0.0075(19) -0.005(2) 0.0084(18)
C23 0.0340(17) 0.0334(18) 0.034(2) -0.0044(17) 0.0045(14) -0.0012(17)
C24 0.053(3) 0.052(3) 0.044(3) 0.009(2) 0.009(2) 0.005(2)
C25 0.035(2) 0.043(2) 0.046(3) -0.0045(18) 0.0066(17) 0.0003(16)
C26 0.038(2) 0.039(2) 0.048(3) -0.0113(18) -0.0017(18) -0.0014(16)
Co51 0.0478(4) 0.0336(4) 0.0522(4) 0.0142(3) 0.0242(3) 0.0165(3)
O52 0.089(2) 0.068(2) 0.0427(19) 0.0160(16) 0.0079(17) 0.052(2)
O53 0.0472(16) 0.0292(14) 0.0529(18) 0.0070(12) 0.0158(13) 0.0026(11)
N52 0.051(2) 0.0373(18) 0.042(2) 0.0116(15) 0.0156(16) 0.0221(15)
N53 0.080(3) 0.041(2) 0.039(2) 0.0165(17) 0.0278(19) 0.035(2)
N51A 0.040(4) 0.031(3) 0.028(7) 0.005(5) 0.014(4) 0.008(3)
O51A 0.027(4) 0.035(4) 0.058(7) -0.001(4) 0.003(4) 0.001(3)
C51A 0.040(6) 0.046(5) 0.054(10) -0.003(5) 0.009(6) 0.004(4)
C52A 0.040(4) 0.032(4) 0.056(6) -0.005(4) 0.007(4) -0.006(3)
C53A 0.036(5) 0.047(4) 0.027(9) 0.019(4) 0.009(5) 0.015(4)
C67A 0.036(8) 0.022(5) 0.116(7) 0.002(5) 0.020(6) 0.005(5)
C68A 0.045(7) 0.029(4) 0.098(8) 0.013(5) 0.000(7) 0.008(5)
C69A 0.040(5) 0.043(6) 0.163(14) -0.004(7) 0.007(6) -0.011(4)
N51B 0.040(4) 0.043(4) 0.021(7) 0.011(4) 0.008(4) 0.012(3)
O51B 0.035(4) 0.040(4) 0.057(7) -0.002(4) -0.001(4) 0.006(3)
C51B 0.040(5) 0.052(5) 0.029(6) -0.005(4) 0.005(4) 0.001(4)
C52B 0.040(4) 0.039(4) 0.041(5) 0.000(4) 0.003(4) -0.004(3)
C53B 0.038(5) 0.051(5) 0.031(10) 0.021(5) 0.005(5) 0.019(4)
C67B 0.036(7) 0.029(5) 0.055(5) 0.002(4) 0.007(5) -0.002(4)
C68B 0.047(7) 0.054(6) 0.118(8) 0.020(5) 0.017(7) 0.008(6)
C69B 0.056(5) 0.073(6) 0.035(5) 0.005(4) -0.001(4) -0.018(5)
C54 0.056(3) 0.036(2) 0.070(3) 0.020(2) 0.026(2) 0.0228(19)
C55 0.054(2) 0.034(2) 0.044(2) 0.0125(18) 0.0192(19) 0.0180(18)
C56 0.057(3) 0.038(2) 0.040(2) 0.0115(17) 0.0169(19) 0.0163(18)
C57 0.067(3) 0.039(2) 0.059(3) 0.019(2) 0.021(2) 0.018(2)
C58 0.079(3) 0.035(2) 0.058(3) 0.012(2) 0.021(3) 0.008(2)
C59 0.069(3) 0.051(3) 0.050(3) 0.005(2) 0.014(2) 0.003(2)
C60 0.061(3) 0.050(3) 0.041(3) 0.005(2) 0.008(2) 0.013(2)
C61 0.063(3) 0.045(2) 0.031(2) 0.007(2) 0.0121(18) 0.015(2)
C62 0.056(3) 0.041(2) 0.032(2) 0.0064(17) 0.0136(19) 0.0191(19)
C63 0.062(3) 0.049(3) 0.038(3) 0.0058(19) 0.009(2) 0.026(2)
C64 0.070(3) 0.057(3) 0.031(2) 0.011(2) 0.019(2) 0.035(3)
C65 0.121(5) 0.061(3) 0.036(3) 0.020(2) 0.026(3) 0.058(3)
C66 0.096(4) 0.048(3) 0.045(3) 0.026(2) 0.036(3) 0.037(3)
C70 0.101(4) 0.037(2) 0.056(3) 0.018(2) 0.031(3) 0.024(2)
C71 0.096(4) 0.044(3) 0.049(3) 0.009(2) 0.030(3) 0.023(2)
C72 0.139(6) 0.046(3) 0.084(4) 0.029(3) 0.047(4) 0.028(3)
C73 0.044(2) 0.0289(18) 0.040(2) 0.0009(17) 0.0057(16) -0.0019(16)
C74 0.088(4) 0.049(3) 0.067(3) -0.018(3) 0.033(3) -0.017(3)
C75 0.043(2) 0.060(3) 0.043(3) 0.009(2) 0.0068(19) -0.004(2)
C76 0.052(3) 0.043(2) 0.054(3) 0.010(2) -0.004(2) -0.0026(19)

loop_
_atom_type_symbol
_atom_type_description
_atom_type_scat_dispersion_real
_atom_type_scat_dispersion_imag
_atom_type_scat_source
C C 0.0181 0.0091 'International Tables Vol C Tables 4.2.6.8 and 6.1.1.4'
H H 0.0000 0.0000 'International Tables Vol C Tables 4.2.6.8 and 6.1.1.4'
Co Co -2.3653 3.6143 'International Tables Vol C Tables 4.2.6.8 and 6.1.1.4'
N N 0.0311 0.0180 'International Tables Vol C Tables 4.2.6.8 and 6.1.1.4'
O O 0.0492 0.0322 'International Tables Vol C Tables 4.2.6.8 and 6.1.1.4'

loop_
_exptl_crystal_face_index_h
_exptl_crystal_face_index_k
_exptl_crystal_face_index_l
_exptl_crystal_face_perp_dist
2 1 -10 0.0356
-6 -2 4 0.0251
1 -9 1 0.0651
-1 9 -1 0.0651
-2 0 10 0.0201
7 1 2 0.0283
-2 -1 -10 0.0291
-4 0 -9 0.0333
-6 2 3 0.0351

loop_
_geom_angle_atom_site_label_1
_geom_angle_atom_site_label_2
_geom_angle_atom_site_label_3
_geom_angle
_geom_angle_site_symmetry_1
_geom_angle_site_symmetry_3
_geom_angle_publ_flag
O3 Co1 N1 110.15(12) . . ?
O3 Co1 N2 128.35(12) . . ?
O3 Co1 N3 109.66(12) . . ?
N1 Co1 N3 129.18(13) . . ?
N2 Co1 N1 89.46(12) . . ?
N2 Co1 N3 89.81(12) . . ?
C3 O1 C2 106.5(3) . . ?
C14 O2 C15 107.0(3) . . ?
C23 O3 Co1 125.3(2) . . ?
C1 N1 Co1 126.4(2) . . ?
C3 N1 Co1 124.3(2) . . ?
C3 N1 C1 108.5(3) . . ?
C5 N2 Co1 126.1(2) . . ?
C12 N2 Co1 124.9(2) . . ?
C12 N2 C5 109.0(3) . . ?
C14 N3 Co1 121.6(2) . . ?
C14 N3 C16 108.8(3) . . ?
C16 N3 Co1 128.8(2) . . ?
N1 C1 H1 108.0 . . ?
N1 C1 C2 102.3(3) . . ?
N1 C1 C17 113.1(3) . . ?
C2 C1 H1 108.0 . . ?
C17 C1 H1 108.0 . . ?
C17 C1 C2 116.9(3) . . ?
O1 C2 C1 104.7(3) . . ?
O1 C2 H2A 110.8 . . ?
O1 C2 H2B 110.8 . . ?
C1 C2 H2A 110.8 . . ?
C1 C2 H2B 110.8 . . ?
H2A C2 H2B 108.9 . . ?
O1 C3 C4 115.8(3) . . ?
N1 C3 O1 115.0(3) . . ?
N1 C3 C4 129.1(3) . . ?
C3 C4 H4 118.9 . . ?
C5 C4 C3 122.2(3) . . ?
C5 C4 H4 118.9 . . ?
N2 C5 C6 108.4(3) . . ?
C4 C5 N2 124.2(3) . . ?
C4 C5 C6 126.8(3) . . ?
C7 C6 C5 131.9(4) . . ?
C7 C6 C11 121.2(4) . . ?
C11 C6 C5 106.8(3) . . ?
C6 C7 H7 121.4 . . ?
C8 C7 C6 117.3(4) . . ?
C8 C7 H7 121.4 . . ?
C7 C8 H8 119.1 . . ?
C9 C8 C7 121.8(4) . . ?
C9 C8 H8 119.1 . . ?
C8 C9 H9 119.6 . . ?
C8 C9 C10 120.8(4) . . ?
C10 C9 H9 119.6 . . ?
C9 C10 H10 120.9 . . ?
C11 C10 C9 118.1(4) . . ?
C11 C10 H10 120.9 . . ?
C6 C11 C12 106.1(3) . . ?
C10 C11 C6 120.8(4) . . ?
C10 C11 C12 133.0(4) . . ?
N2 C12 C11 109.1(3) . . ?
N2 C12 C13 123.8(3) . . ?
C13 C12 C11 126.8(3) . . ?
C12 C13 H13 118.7 . . ?
C12 C13 C14 122.6(3) . . ?
C14 C13 H13 118.7 . . ?
O2 C14 C13 115.3(3) . . ?
N3 C14 O2 115.7(3) . . ?
N3 C14 C13 128.9(3) . . ?
O2 C15 H15A 110.7 . . ?
O2 C15 H15B 110.7 . . ?
O2 C15 C16 105.4(3) . . ?
H15A C15 H15B 108.8 . . ?
C16 C15 H15A 110.7 . . ?
C16 C15 H15B 110.7 . . ?
N3 C16 C15 102.7(3) . . ?
N3 C16 H16 108.5 . . ?
N3 C16 C20 112.9(3) . . ?
C15 C16 H16 108.5 . . ?
C20 C16 C15 115.4(3) . . ?
C20 C16 H16 108.5 . . ?
C1 C17 H17 106.8 . . ?
C1 C17 C18 109.1(3) . . ?
C18 C17 H17 106.8 . . ?
C19 C17 C1 115.2(3) . . ?
C19 C17 H17 106.8 . . ?
C19 C17 C18 111.8(4) . . ?
C17 C18 H18A 109.5 . . ?
C17 C18 H18B 109.5 . . ?
C17 C18 H18C 109.5 . . ?
H18A C18 H18B 109.5 . . ?
H18A C18 H18C 109.5 . . ?
H18B C18 H18C 109.5 . . ?
C17 C19 H19A 109.5 . . ?
C17 C19 H19B 109.5 . . ?
C17 C19 H19C 109.5 . . ?
H19A C19 H19B 109.5 . . ?
H19A C19 H19C 109.5 . . ?
H19B C19 H19C 109.5 . . ?
C16 C20 H20 107.5 . . ?
C16 C20 C22 109.1(3) . . ?
C21 C20 C16 113.1(3) . . ?
C21 C20 H20 107.5 . . ?
C21 C20 C22 111.9(3) . . ?
C22 C20 H20 107.5 . . ?
C20 C21 H21A 109.5 . . ?
C20 C21 H21B 109.5 . . ?
C20 C21 H21C 109.5 . . ?
H21A C21 H21B 109.5 . . ?
H21A C21 H21C 109.5 . . ?
H21B C21 H21C 109.5 . . ?
C20 C22 H22A 109.5 . . ?
C20 C22 H22B 109.5 . . ?
C20 C22 H22C 109.5 . . ?
H22A C22 H22B 109.5 . . ?
H22A C22 H22C 109.5 . . ?
H22B C22 H22C 109.5 . . ?
O3 C23 C24 108.1(3) . . ?
O3 C23 C25 110.5(3) . . ?
O3 C23 C26 109.2(3) . . ?
C24 C23 C25 109.1(3) . . ?
C26 C23 C24 110.1(3) . . ?
C26 C23 C25 109.9(3) . . ?
C23 C24 H24A 109.5 . . ?
C23 C24 H24B 109.5 . . ?
C23 C24 H24C 109.5 . . ?
H24A C24 H24B 109.5 . . ?
H24A C24 H24C 109.5 . . ?
H24B C24 H24C 109.5 . . ?
C23 C25 H25A 109.5 . . ?
C23 C25 H25B 109.5 . . ?
C23 C25 H25C 109.5 . . ?
H25A C25 H25B 109.5 . . ?
H25A C25 H25C 109.5 . . ?
H25B C25 H25C 109.5 . . ?
C23 C26 H26A 109.5 . . ?
C23 C26 H26B 109.5 . . ?
C23 C26 H26C 109.5 . . ?
H26A C26 H26B 109.5 . . ?
H26A C26 H26C 109.5 . . ?
H26B C26 H26C 109.5 . . ?
O53 Co51 N52 125.25(13) . . ?
O53 Co51 N53 107.92(13) . . ?
O53 Co51 N51A 115.0(3) . . ?
O53 Co51 N51B 101.3(3) . . ?
N52 Co51 N53 90.33(16) . . ?
N52 Co51 N51B 93.8(4) . . ?
N53 Co51 N51B 140.8(4) . . ?
N51A Co51 N52 86.4(4) . . ?
N51A Co51 N53 129.2(4) . . ?
C64 O52 C65 107.3(4) . . ?
C73 O53 Co51 124.6(2) . . ?
C55 N52 Co51 126.0(3) . . ?
C55 N52 C62 109.0(4) . . ?
C62 N52 Co51 124.8(2) . . ?
C64 N53 Co51 121.9(3) . . ?
C64 N53 C66 108.4(4) . . ?
C66 N53 Co51 128.7(4) . . ?
C51A N51A Co51 124.5(9) . . ?
C53A N51A Co51 123.3(10) . . ?
C53A N51A C51A 107.0(10) . . ?
C53A O51A C52A 102.4(9) . . ?
N51A C51A H51A 109.0 . . ?
N51A C51A C52A 101.7(9) . . ?
N51A C51A C67A 111.0(12) . . ?
C52A C51A H51A 109.0 . . ?
C52A C51A C67A 116.7(12) . . ?
C67A C51A H51A 109.0 . . ?
O51A C52A C51A 106.1(8) . . ?
O51A C52A H52A 110.5 . . ?
O51A C52A H52B 110.5 . . ?
C51A C52A H52A 110.5 . . ?
C51A C52A H52B 110.5 . . ?
H52A C52A H52B 108.7 . . ?
N51A C53A O51A 119.3(10) . . ?
N51A C53A C54 131.9(12) . . ?
O51A C53A C54 108.4(10) . . ?
C51A C67A H67A 107.9 . . ?
C51A C67A C69A 104.6(12) . . ?
C68A C67A C51A 117.2(11) . . ?
C68A C67A H67A 107.9 . . ?
C68A C67A C69A 111.1(11) . . ?
C69A C67A H67A 107.9 . . ?
C67A C68A H68A 109.5 . . ?
C67A C68A H68B 109.5 . . ?
C67A C68A H68C 109.5 . . ?
H68A C68A H68B 109.5 . . ?
H68A C68A H68C 109.5 . . ?
H68B C68A H68C 109.5 . . ?
C67A C69A H69A 109.5 . . ?
C67A C69A H69B 109.5 . . ?
C67A C69A H69C 109.5 . . ?
H69A C69A H69B 109.5 . . ?
H69A C69A H69C 109.5 . . ?
H69B C69A H69C 109.5 . . ?
C51B N51B Co51 130.3(9) . . ?
C53B N51B Co51 120.3(10) . . ?
C53B N51B C51B 109.4(10) . . ?
C53B O51B C52B 110.4(9) . . ?
N51B C51B H51B 108.8 . . ?
N51B C51B C52B 104.6(9) . . ?
N51B C51B C67B 113.8(12) . . ?
C52B C51B H51B 108.8 . . ?
C52B C51B C67B 111.9(11) . . ?
C67B C51B H51B 108.8 . . ?
O51B C52B C51B 103.2(8) . . ?
O51B C52B H52C 111.1 . . ?
O51B C52B H52D 111.1 . . ?
C51B C52B H52C 111.1 . . ?
C51B C52B H52D 111.1 . . ?
H52C C52B H52D 109.1 . . ?
N51B C53B O51B 111.5(10) . . ?
N51B C53B C54 126.4(11) . . ?
O51B C53B C54 121.5(11) . . ?
C51B C67B H67B 107.4 . . ?
C68B C67B C51B 111.3(11) . . ?
C68B C67B H67B 107.4 . . ?
C68B C67B C69B 110.4(11) . . ?
C69B C67B C51B 112.5(10) . . ?
C69B C67B H67B 107.4 . . ?
C67B C68B H68D 109.5 . . ?
C67B C68B H68E 109.5 . . ?
C67B C68B H68F 109.5 . . ?
H68D C68B H68E 109.5 . . ?
H68D C68B H68F 109.5 . . ?
H68E C68B H68F 109.5 . . ?
C67B C69B H69D 109.5 . . ?
C67B C69B H69E 109.5 . . ?
C67B C69B H69F 109.5 . . ?
H69D C69B H69E 109.5 . . ?
H69D C69B H69F 109.5 . . ?
H69E C69B H69F 109.5 . . ?
C53A C54 H54 120.9 . . ?
C53B C54 H54A 116.8 . . ?
C55 C54 C53A 118.2(6) . . ?
C55 C54 C53B 126.5(6) . . ?
C55 C54 H54 120.9 . . ?
C55 C54 H54A 116.8 . . ?
N52 C55 C54 123.9(4) . . ?
N52 C55 C56 109.0(4) . . ?
C54 C55 C56 127.0(4) . . ?
C57 C56 C55 132.6(4) . . ?
C57 C56 C61 120.5(5) . . ?
C61 C56 C55 106.9(4) . . ?
C56 C57 H57 121.4 . . ?
C56 C57 C58 117.3(4) . . ?
C58 C57 H57 121.4 . . ?
C57 C58 H58 119.1 . . ?
C59 C58 C57 121.8(4) . . ?
C59 C58 H58 119.1 . . ?
C58 C59 H59 119.5 . . ?
C60 C59 C58 121.0(5) . . ?
C60 C59 H59 119.5 . . ?
C59 C60 H60 121.1 . . ?
C59 C60 C61 117.8(4) . . ?
C61 C60 H60 121.1 . . ?
C56 C61 C62 105.7(4) . . ?
C60 C61 C56 121.7(4) . . ?
C60 C61 C62 132.6(4) . . ?
N52 C62 C61 109.0(3) . . ?
N52 C62 C63 124.3(4) . . ?
C63 C62 C61 126.5(4) . . ?
C62 C63 H63 118.7 . . ?
C62 C63 C64 122.6(5) . . ?
C64 C63 H63 118.7 . . ?
O52 C64 C63 115.5(5) . . ?
N53 C64 O52 115.2(5) . . ?
N53 C64 C63 129.3(4) . . ?
O52 C65 H65A 110.7 . . ?
O52 C65 H65B 110.7 . . ?
O52 C65 C66 105.2(3) . . ?
H65A C65 H65B 108.8 . . ?
C66 C65 H65A 110.7 . . ?
C66 C65 H65B 110.7 . . ?
N53 C66 C65 103.0(5) . . ?
N53 C66 H66 108.5 . . ?
N53 C66 C70 112.4(4) . . ?
C65 C66 H66 108.5 . . ?
C65 C66 C70 115.8(4) . . ?
C70 C66 H66 108.5 . . ?
C66 C70 H70 107.5 . . ?
C71 C70 C66 113.4(5) . . ?
C71 C70 H70 107.5 . . ?
C71 C70 C72 111.2(4) . . ?
C72 C70 C66 109.4(4) . . ?
C72 C70 H70 107.5 . . ?
C70 C71 H71A 109.5 . . ?
C70 C71 H71B 109.5 . . ?
C70 C71 H71C 109.5 . . ?
H71A C71 H71B 109.5 . . ?
H71A C71 H71C 109.5 . . ?
H71B C71 H71C 109.5 . . ?
C70 C72 H72A 109.5 . . ?
C70 C72 H72B 109.5 . . ?
C70 C72 H72C 109.5 . . ?
H72A C72 H72B 109.5 . . ?
H72A C72 H72C 109.5 . . ?
H72B C72 H72C 109.5 . . ?
O53 C73 C74 108.0(3) . . ?
O53 C73 C75 111.1(3) . . ?
O53 C73 C76 109.5(3) . . ?
C75 C73 C74 109.1(4) . . ?
C76 C73 C74 110.0(4) . . ?
C76 C73 C75 109.1(3) . . ?
C73 C74 H74A 109.5 . . ?
C73 C74 H74B 109.5 . . ?
C73 C74 H74C 109.5 . . ?
H74A C74 H74B 109.5 . . ?
H74A C74 H74C 109.5 . . ?
H74B C74 H74C 109.5 . . ?
C73 C75 H75A 109.5 . . ?
C73 C75 H75B 109.5 . . ?
C73 C75 H75C 109.5 . . ?
H75A C75 H75B 109.5 . . ?
H75A C75 H75C 109.5 . . ?
H75B C75 H75C 109.5 . . ?
C73 C76 H76A 109.5 . . ?
C73 C76 H76B 109.5 . . ?
C73 C76 H76C 109.5 . . ?
H76A C76 H76B 109.5 . . ?
H76A C76 H76C 109.5 . . ?
H76B C76 H76C 109.5 . . ?

loop_
_geom_bond_atom_site_label_1
_geom_bond_atom_site_label_2
_geom_bond_distance
_geom_bond_site_symmetry_2
_geom_bond_publ_flag
Co1 O3 1.855(3) . ?
Co1 N1 2.000(3) . ?
Co1 N2 1.989(3) . ?
Co1 N3 2.012(3) . ?
O1 C2 1.446(5) . ?
O1 C3 1.359(4) . ?
O2 C14 1.362(4) . ?
O2 C15 1.448(4) . ?
O3 C23 1.413(4) . ?
N1 C1 1.472(4) . ?
N1 C3 1.297(5) . ?
N2 C5 1.382(4) . ?
N2 C12 1.367(5) . ?
N3 C14 1.297(4) . ?
N3 C16 1.488(4) . ?
C1 H1 1.0000 . ?
C1 C2 1.521(6) . ?
C1 C17 1.508(5) . ?
C2 H2A 0.9900 . ?
C2 H2B 0.9900 . ?
C3 C4 1.429(5) . ?
C4 H4 0.9500 . ?
C4 C5 1.357(5) . ?
C5 C6 1.473(5) . ?
C6 C7 1.389(5) . ?
C6 C11 1.402(5) . ?
C7 H7 0.9500 . ?
C7 C8 1.388(6) . ?
C8 H8 0.9500 . ?
C8 C9 1.384(6) . ?
C9 H9 0.9500 . ?
C9 C10 1.391(6) . ?
C10 H10 0.9500 . ?
C10 C11 1.382(5) . ?
C11 C12 1.477(5) . ?
C12 C13 1.372(5) . ?
C13 H13 0.9500 . ?
C13 C14 1.430(5) . ?
C15 H15A 0.9900 . ?
C15 H15B 0.9900 . ?
C15 C16 1.533(5) . ?
C16 H16 1.0000 . ?
C16 C20 1.524(5) . ?
C17 H17 1.0000 . ?
C17 C18 1.533(5) . ?
C17 C19 1.492(6) . ?
C18 H18A 0.9800 . ?
C18 H18B 0.9800 . ?
C18 H18C 0.9800 . ?
C19 H19A 0.9800 . ?
C19 H19B 0.9800 . ?
C19 H19C 0.9800 . ?
C20 H20 1.0000 . ?
C20 C21 1.521(6) . ?
C20 C22 1.538(5) . ?
C21 H21A 0.9800 . ?
C21 H21B 0.9800 . ?
C21 H21C 0.9800 . ?
C22 H22A 0.9800 . ?
C22 H22B 0.9800 . ?
C22 H22C 0.9800 . ?
C23 C24 1.533(6) . ?
C23 C25 1.533(5) . ?
C23 C26 1.532(5) . ?
C24 H24A 0.9800 . ?
C24 H24B 0.9800 . ?
C24 H24C 0.9800 . ?
C25 H25A 0.9800 . ?
C25 H25B 0.9800 . ?
C25 H25C 0.9800 . ?
C26 H26A 0.9800 . ?
C26 H26B 0.9800 . ?
C26 H26C 0.9800 . ?
Co51 O53 1.865(3) . ?
Co51 N52 1.986(4) . ?
Co51 N53 2.016(4) . ?
Co51 N51A 1.970(10) . ?
Co51 N51B 2.079(10) . ?
O52 C64 1.358(5) . ?
O52 C65 1.438(7) . ?
O53 C73 1.402(5) . ?
N52 C55 1.367(5) . ?
N52 C62 1.368(6) . ?
N53 C64 1.303(7) . ?
N53 C66 1.480(5) . ?
N51A C51A 1.462(14) . ?
N51A C53A 1.281(13) . ?
O51A C52A 1.457(12) . ?
O51A C53A 1.356(13) . ?
C51A H51A 1.0000 . ?
C51A C52A 1.530(14) . ?
C51A C67A 1.538(15) . ?
C52A H52A 0.9900 . ?
C52A H52B 0.9900 . ?
C53A C54 1.374(13) . ?
C67A H67A 1.0000 . ?
C67A C68A 1.464(12) . ?
C67A C69A 1.542(18) . ?
C68A H68A 0.9800 . ?
C68A H68B 0.9800 . ?
C68A H68C 0.9800 . ?
C69A H69A 0.9800 . ?
C69A H69B 0.9800 . ?
C69A H69C 0.9800 . ?
N51B C51B 1.483(14) . ?
N51B C53B 1.334(13) . ?
O51B C52B 1.455(11) . ?
O51B C53B 1.377(13) . ?
C51B H51B 1.0000 . ?
C51B C52B 1.523(14) . ?
C51B C67B 1.559(14) . ?
C52B H52C 0.9900 . ?
C52B H52D 0.9900 . ?
C53B C54 1.513(13) . ?
C67B H67B 1.0000 . ?
C67B C68B 1.455(13) . ?
C67B C69B 1.503(17) . ?
C68B H68D 0.9800 . ?
C68B H68E 0.9800 . ?
C68B H68F 0.9800 . ?
C69B H69D 0.9800 . ?
C69B H69E 0.9800 . ?
C69B H69F 0.9800 . ?
C54 H54 0.9500 . ?
C54 H54A 0.9500 . ?
C54 C55 1.368(6) . ?
C55 C56 1.465(6) . ?
C56 C57 1.389(6) . ?
C56 C61 1.401(6) . ?
C57 H57 0.9500 . ?
C57 C58 1.399(7) . ?
C58 H58 0.9500 . ?
C58 C59 1.385(7) . ?
C59 H59 0.9500 . ?
C59 C60 1.381(7) . ?
C60 H60 0.9500 . ?
C60 C61 1.385(7) . ?
C61 C62 1.479(6) . ?
C62 C63 1.377(5) . ?
C63 H63 0.9500 . ?
C63 C64 1.421(7) . ?
C65 H65A 0.9900 . ?
C65 H65B 0.9900 . ?
C65 C66 1.524(8) . ?
C66 H66 1.0000 . ?
C66 C70 1.540(7) . ?
C70 H70 1.0000 . ?
C70 C71 1.511(7) . ?
C70 C72 1.525(6) . ?
C71 H71A 0.9800 . ?
C71 H71B 0.9800 . ?
C71 H71C 0.9800 . ?
C72 H72A 0.9800 . ?
C72 H72B 0.9800 . ?
C72 H72C 0.9800 . ?
C73 C74 1.532(6) . ?
C73 C75 1.527(6) . ?
C73 C76 1.521(6) . ?
C74 H74A 0.9800 . ?
C74 H74B 0.9800 . ?
C74 H74C 0.9800 . ?
C75 H75A 0.9800 . ?
C75 H75B 0.9800 . ?
C75 H75C 0.9800 . ?
C76 H76A 0.9800 . ?
C76 H76B 0.9800 . ?
C76 H76C 0.9800 . ?

loop_
_geom_torsion_atom_site_label_1
_geom_torsion_atom_site_label_2
_geom_torsion_atom_site_label_3
_geom_torsion_atom_site_label_4
_geom_torsion
_geom_torsion_site_symmetry_1
_geom_torsion_site_symmetry_2
_geom_torsion_site_symmetry_3
_geom_torsion_site_symmetry_4
_geom_torsion_publ_flag
Co1 O3 C23 C24 172.2(2) . . . . ?
Co1 O3 C23 C25 52.9(4) . . . . ?
Co1 O3 C23 C26 -68.0(4) . . . . ?
Co1 N1 C1 C2 175.7(3) . . . . ?
Co1 N1 C1 C17 49.0(4) . . . . ?
Co1 N1 C3 O1 176.2(3) . . . . ?
Co1 N1 C3 C4 -6.0(6) . . . . ?
Co1 N2 C5 C4 15.3(5) . . . . ?
Co1 N2 C5 C6 -172.9(2) . . . . ?
Co1 N2 C12 C11 172.5(2) . . . . ?
Co1 N2 C12 C13 -14.3(5) . . . . ?
Co1 N3 C14 O2 -169.7(2) . . . . ?
Co1 N3 C14 C13 14.8(5) . . . . ?
Co1 N3 C16 C15 172.8(3) . . . . ?
Co1 N3 C16 C20 47.9(4) . . . . ?
O1 C3 C4 C5 168.2(4) . . . . ?
O2 C15 C16 N3 -5.9(4) . . . . ?
O2 C15 C16 C20 117.3(3) . . . . ?
N1 Co1 O3 C23 102.0(3) . . . . ?
N1 C1 C2 O1 16.9(4) . . . . ?
N1 C1 C17 C18 178.6(3) . . . . ?
N1 C1 C17 C19 52.0(5) . . . . ?
N1 C3 C4 C5 -9.6(7) . . . . ?
N2 Co1 O3 C23 -4.1(3) . . . . ?
N2 C5 C6 C7 178.4(4) . . . . ?
N2 C5 C6 C11 -4.4(4) . . . . ?
N2 C12 C13 C14 -10.1(6) . . . . ?
N3 Co1 O3 C23 -110.3(3) . . . . ?
N3 C16 C20 C21 62.5(4) . . . . ?
N3 C16 C20 C22 -172.2(3) . . . . ?
C1 N1 C3 O1 5.5(5) . . . . ?
C1 N1 C3 C4 -176.7(4) . . . . ?
C2 O1 C3 N1 6.2(5) . . . . ?
C2 O1 C3 C4 -171.9(4) . . . . ?
C2 C1 C17 C18 60.1(5) . . . . ?
C2 C1 C17 C19 -66.5(5) . . . . ?
C3 O1 C2 C1 -14.5(5) . . . . ?
C3 N1 C1 C2 -13.9(4) . . . . ?
C3 N1 C1 C17 -140.5(4) . . . . ?
C3 C4 C5 N2 4.5(6) . . . . ?
C3 C4 C5 C6 -165.8(4) . . . . ?
C4 C5 C6 C7 -10.1(7) . . . . ?
C4 C5 C6 C11 167.2(4) . . . . ?
C5 N2 C12 C11 -8.1(4) . . . . ?
C5 N2 C12 C13 165.1(4) . . . . ?
C5 C6 C7 C8 177.1(4) . . . . ?
C5 C6 C11 C10 -177.2(3) . . . . ?
C5 C6 C11 C12 -0.5(4) . . . . ?
C6 C7 C8 C9 -0.7(6) . . . . ?
C6 C11 C12 N2 5.2(4) . . . . ?
C6 C11 C12 C13 -167.8(4) . . . . ?
C7 C6 C11 C10 0.4(6) . . . . ?
C7 C6 C11 C12 177.2(3) . . . . ?
C7 C8 C9 C10 0.6(6) . . . . ?
C8 C9 C10 C11 0.0(6) . . . . ?
C9 C10 C11 C6 -0.5(6) . . . . ?
C9 C10 C11 C12 -176.2(4) . . . . ?
C10 C11 C12 N2 -178.6(4) . . . . ?
C10 C11 C12 C13 8.4(7) . . . . ?
C11 C6 C7 C8 0.2(6) . . . . ?
C11 C12 C13 C14 161.9(4) . . . . ?
C12 N2 C5 C4 -164.1(4) . . . . ?
C12 N2 C5 C6 7.8(4) . . . . ?
C12 C13 C14 O2 -165.8(3) . . . . ?
C12 C13 C14 N3 9.7(6) . . . . ?
C14 O2 C15 C16 6.3(4) . . . . ?
C14 N3 C16 C15 3.6(4) . . . . ?
C14 N3 C16 C20 -121.3(3) . . . . ?
C15 O2 C14 N3 -4.5(4) . . . . ?
C15 O2 C14 C13 171.6(3) . . . . ?
C15 C16 C20 C21 -55.1(4) . . . . ?
C15 C16 C20 C22 70.1(4) . . . . ?
C16 N3 C14 O2 0.4(4) . . . . ?
C16 N3 C14 C13 -175.1(4) . . . . ?
C17 C1 C2 O1 141.1(4) . . . . ?
Co51 O53 C73 C74 173.3(3) . . . . ?
Co51 O53 C73 C75 53.7(4) . . . . ?
Co51 O53 C73 C76 -66.9(4) . . . . ?
Co51 N52 C55 C54 14.8(6) . . . . ?
Co51 N52 C55 C56 -169.0(3) . . . . ?
Co51 N52 C62 C61 168.9(3) . . . . ?
Co51 N52 C62 C63 -15.6(6) . . . . ?
Co51 N53 C64 O52 -170.3(3) . . . . ?
Co51 N53 C64 C63 11.5(6) . . . . ?
Co51 N53 C66 C65 174.9(3) . . . . ?
Co51 N53 C66 C70 49.6(6) . . . . ?
Co51 N51A C51A C52A -169.7(8) . . . . ?
Co51 N51A C51A C67A 65.5(16) . . . . ?
Co51 N51A C53A O51A 161.3(10) . . . . ?
Co51 N51A C53A C54 -11(2) . . . . ?
Co51 N51B C51B C52B -170.4(8) . . . . ?
Co51 N51B C51B C67B 67.2(16) . . . . ?
Co51 N51B C53B O51B 175.6(9) . . . . ?
Co51 N51B C53B C54 -13(2) . . . . ?
O52 C65 C66 N53 -9.4(4) . . . . ?
O52 C65 C66 C70 113.7(4) . . . . ?
N52 Co51 O53 C73 -1.9(3) . . . . ?
N52 C55 C56 C57 177.6(5) . . . . ?
N52 C55 C56 C61 -3.6(5) . . . . ?
N52 C62 C63 C64 -6.7(7) . . . . ?
N53 Co51 O53 C73 -105.5(3) . . . . ?
N53 C66 C70 C71 66.9(6) . . . . ?
N53 C66 C70 C72 -168.4(5) . . . . ?
N51A Co51 O53 C73 102.3(5) . . . . ?
N51A C51A C52A O51A 18.3(14) . . . . ?
N51A C51A C67A C68A -53(2) . . . . ?
N51A C51A C67A C69A -176.9(12) . . . . ?
N51A C53A C54 C55 -17(2) . . . . ?
O51A C53A C54 C55 170.3(8) . . . . ?
C51A N51A C53A O51A 5.8(19) . . . . ?
C51A N51A C53A C54 -166.0(15) . . . . ?
C52A O51A C53A N51A 6.5(17) . . . . ?
C52A O51A C53A C54 -179.9(10) . . . . ?
C52A C51A C67A C68A -169.3(13) . . . . ?
C52A C51A C67A C69A 67.2(16) . . . . ?
C53A N51A C51A C52A -14.6(15) . . . . ?
C53A N51A C51A C67A -139.4(14) . . . . ?
C53A O51A C52A C51A -15.2(13) . . . . ?
C53A C54 C55 N52 14.2(11) . . . . ?
C53A C54 C55 C56 -161.3(9) . . . . ?
C67A C51A C52A O51A 139.2(13) . . . . ?
N51B Co51 O53 C73 101.0(5) . . . . ?
N51B C51B C52B O51B -9.1(13) . . . . ?
N51B C51B C67B C68B -69.9(16) . . . . ?
N51B C51B C67B C69B 54.6(14) . . . . ?
N51B C53B C54 C55 4(2) . . . . ?
O51B C53B C54 C55 174.3(10) . . . . ?
C51B N51B C53B O51B -2.3(17) . . . . ?
C51B N51B C53B C54 168.9(14) . . . . ?
C52B O51B C53B N51B -4.1(17) . . . . ?
C52B O51B C53B C54 -175.8(11) . . . . ?
C52B C51B C67B C68B 171.8(12) . . . . ?
C52B C51B C67B C69B -63.7(14) . . . . ?
C53B N51B C51B C52B 7.3(16) . . . . ?
C53B N51B C51B C67B -115.1(13) . . . . ?
C53B O51B C52B C51B 8.3(14) . . . . ?
C53B C54 C55 N52 -3.9(11) . . . . ?
C53B C54 C55 C56 -179.4(9) . . . . ?
C67B C51B C52B O51B 114.6(12) . . . . ?
C54 C55 C56 C57 -6.3(8) . . . . ?
C54 C55 C56 C61 172.5(4) . . . . ?
C55 N52 C62 C61 -6.5(4) . . . . ?
C55 N52 C62 C63 169.0(4) . . . . ?
C55 C56 C57 C58 178.5(4) . . . . ?
C55 C56 C61 C60 -178.3(4) . . . . ?
C55 C56 C61 C62 -0.3(4) . . . . ?
C56 C57 C58 C59 -0.4(7) . . . . ?
C56 C61 C62 N52 4.2(4) . . . . ?
C56 C61 C62 C63 -171.3(4) . . . . ?
C57 C56 C61 C60 0.7(6) . . . . ?
C57 C56 C61 C62 178.6(4) . . . . ?
C57 C58 C59 C60 0.3(8) . . . . ?
C58 C59 C60 C61 0.2(7) . . . . ?
C59 C60 C61 C56 -0.7(6) . . . . ?
C59 C60 C61 C62 -178.0(4) . . . . ?
C60 C61 C62 N52 -178.2(4) . . . . ?
C60 C61 C62 C63 6.4(8) . . . . ?
C61 C56 C57 C58 -0.1(7) . . . . ?
C61 C62 C63 C64 168.0(4) . . . . ?
C62 N52 C55 C54 -169.9(4) . . . . ?
C62 N52 C55 C56 6.3(5) . . . . ?
C62 C63 C64 O52 -169.3(4) . . . . ?
C62 C63 C64 N53 8.8(7) . . . . ?
C64 O52 C65 C66 9.2(4) . . . . ?
C64 N53 C66 C65 6.6(5) . . . . ?
C64 N53 C66 C70 -118.8(5) . . . . ?
C65 O52 C64 N53 -5.5(5) . . . . ?
C65 O52 C64 C63 173.0(4) . . . . ?
C65 C66 C70 C71 -51.1(5) . . . . ?
C65 C66 C70 C72 73.7(6) . . . . ?
C66 N53 C64 O52 -1.0(5) . . . . ?
C66 N53 C64 C63 -179.2(4) . . . . ?
